data_1570085
loop_
_publ_author_name
'Dang, Hang T.'
'Porey, Arka'
'Nand, Sachchida'
'Trevino, Ramon'
'Manning-Lorino, Patrick'
'Hughes, William B.'
'Fremin, Seth O.'
'Thompson, William T.'
'Dhakal, Shree Krishna'
'Arman, Hadi D.'
'Larionov, Oleg V.'

_publ_section_title
;
 Kinetically-driven reactivity of sulfinylamines enables direct conversion
 of carboxylic acids to sulfinamides.
;
_journal_issue 46
_journal_name_full 'Chemical science'
_journal_page_first 13384
_journal_page_last 13391
_journal_paper_doi 10.1039/d3sc04727j
_journal_volume 14
_journal_year 2023
_chemical_formula_moiety 'C12 H17 N O S'
_chemical_formula_sum 'C12 H17 N O S'
_chemical_formula_weight 223.32
_space_group_crystal_system triclinic
_space_group_IT_number 2
_space_group_name_Hall '-P 1'
_space_group_name_H-M_alt 'P -1'
_atom_sites_solution_hydrogens mixed
_atom_sites_solution_primary dual
_audit_creation_date 2021-12-13
_audit_creation_method
;
Olex2 1.5
(compiled 2021.11.18 svn.ra9532c28 for OlexSys, GUI svn.r6429)
;
_audit_update_record
;
2022-05-04 deposited with the CCDC.	2023-10-09 downloaded from the CCDC.
;
_cell_angle_alpha 95.121(3)
_cell_angle_beta 91.181(3)
_cell_angle_gamma 105.039(3)
_cell_formula_units_Z 2
_cell_length_a 6.1241(2)
_cell_length_b 8.1468(2)
_cell_length_c 11.8684(4)
_cell_measurement_reflns_used 5592
_cell_measurement_temperature 100.0(2)
_cell_measurement_theta_max 74.5790
_cell_measurement_theta_min 3.7320
_cell_volume 568.98(3)
_computing_cell_refinement 'CrysAlisPro 1.171.40.84a (Rigaku OD, 2020)'
_computing_data_collection 'CrysAlisPro 1.171.40.84a (Rigaku OD, 2020)'
_computing_data_reduction 'CrysAlisPro 1.171.40.84a (Rigaku OD, 2020)'
_computing_molecular_graphics 'Olex2 1.5 (Dolomanov et al., 2009)'
_computing_publication_material 'Olex2 1.5 (Dolomanov et al., 2009)'
_computing_structure_refinement 'SHELXL 2018/3 (Sheldrick, 2015)'
_computing_structure_solution 'SHELXT  (Sheldrick, 2015)'
_diffrn_ambient_environment N~2~
_diffrn_ambient_temperature 100.0(2)
_diffrn_detector 'Hybrid Pixel Array Detector'
_diffrn_detector_area_resol_mean 10.0000
_diffrn_detector_type HyPix
_diffrn_measured_fraction_theta_full 0.998
_diffrn_measured_fraction_theta_max 0.955
_diffrn_measurement_details
;
List of Runs (angles in degrees, time in seconds):

  # Type    Start    End  Width  t~exp~   \w     \q     \k     \f   Frames
#--------------------------------------------------------------------------
  1  \w    -30.00  30.00   0.50    0.05    --   45.95 -19.00  60.00  120
  2  \w     83.00 119.00   0.50    0.05    --   45.95  57.00  60.00   72
  3  \w     81.00 169.00   0.50    0.05    --  106.87 146.00  29.00  176
  4  \w     96.00 178.00   0.50    0.05    --  106.87 124.00-136.00  164
  5  \w    101.00 178.00   0.50    0.05    --  106.87  77.00-180.00  154
  6  \w    101.00 178.00   0.50    0.05    --  106.87  77.00-150.00  154
  7  \w     90.00 178.00   0.50    0.05    --  106.87  45.00 -30.00  176
  8  \w     34.00  95.00   0.50    0.05    --   45.95-124.00 144.00  122
  9  \w     34.00 111.00   0.50    0.05    --  106.87-124.00 144.00  154
 10  \w     46.00 108.00   0.50    0.05    --   45.95-146.00 -21.00  124
 11  \w     46.00 127.00   0.50    0.05    --  106.87-146.00 -21.00  162
 12  \w     34.00 101.00   0.50    0.05    --  106.87 -77.00 150.00  134
 13  \w     34.00 106.00   0.50    0.05    --  106.87 -94.00  30.00  144
 14  \w     34.00 106.00   0.50    0.05    --  106.87 -94.00 -90.00  144
 15  \w     34.00  71.00   0.50    0.05    --  106.87 -61.00-150.00   74
 16  \w     34.00 106.00   0.50    0.05    --  106.87 -94.00 -60.00  144
 17  \w     34.00 101.00   0.50    0.05    --  106.87 -77.00 -60.00  134
 18  \w     34.00  71.00   0.50    0.05    --  106.87 -61.00   0.00   74
 19  \w     34.00 106.00   0.50    0.05    --  106.87 -94.00 150.00  144
 20  \w    -85.00 -12.00   0.50    0.05    --  -45.95 124.00-136.00  146
 21  \w    -51.00 -15.00   0.50    0.05    --  -88.50  45.00-180.00   72
 22  \w    -51.00 -15.00   0.50    0.05    --  -88.50  45.00-150.00   72
 23  \w    -51.00 -15.00   0.50    0.05    --  -88.50  45.00 -90.00   72
 24  \w    -51.00 -15.00   0.50    0.05    --  -88.50  45.00-120.00   72
 25  \w    -85.00 -15.00   0.50    0.05    --  -88.50 124.00-136.00  140
 26  \w    -51.00 -15.00   0.50    0.05    --  -88.50  45.00   0.00   72
 27  \w    -51.00 -15.00   0.50    0.05    --  -88.50  45.00  60.00   72
 28  \w    -51.00 -15.00   0.50    0.05    --  -88.50  45.00  90.00   72
 29  \w    -51.00 -15.00   0.50    0.05    --  -88.50  45.00 150.00   72
 30  \w   -101.00 -24.00   0.50    0.05    --  -45.95 146.00  29.00  154
 31  \w   -121.00 -28.00   0.50    0.05    --  -45.95 -37.00 150.00  186
 32  \w   -118.00 -59.00   0.50    0.05    --  -45.95-146.00 -21.00  118
 33  \w   -118.00 -83.00   0.50    0.05    --  -45.95 -57.00   0.00   70
 34  \w   -118.00 -83.00   0.50    0.05    --  -45.95 -57.00 -60.00   70
 35  \w   -118.00 -83.00   0.50    0.05    --  -45.95 -57.00-120.00   70
 36  \w   -118.00 -83.00   0.50    0.05    --  -45.95 -57.00-150.00   70
 37  \w   -121.00 -28.00   0.50    0.05    --  -45.95 -37.00 -90.00  186
 38  \w   -118.00 -83.00   0.50    0.05    --  -45.95 -57.00  90.00   70
 39  \w   -121.00 -28.00   0.50    0.05    --  -45.95 -37.00  30.00  186
 40  \w   -121.00 -73.00   0.50    0.05    --  -45.95 -37.00 -30.00   96
 41  \w   -152.00 -59.00   0.50    0.05    --  -88.50-146.00 -21.00  186
 42  \w   -118.00 -88.00   0.50    0.05    --  -45.95-125.00-180.00   60
 43  \w   -161.00 -91.00   0.50    0.05    --  -88.50 -61.00-150.00  140
 44  \w   -161.00 -91.00   0.50    0.05    --  -88.50 -61.00 -90.00  140
 45  \w   -161.00 -74.00   0.50    0.05    --  -88.50-124.00 144.00  174
 46  \w   -161.00 -91.00   0.50    0.05    --  -88.50 -61.00 150.00  140
;
_diffrn_measurement_device 'four-circle diffractometer'
_diffrn_measurement_device_type 'XtaLAB Synergy, Dualflex, HyPix'
_diffrn_measurement_method '\w scans'
_diffrn_orient_matrix_type 'CrysAlisPro convention (1999,Acta A55,543-557)'
_diffrn_orient_matrix_UB_11 -0.0169575000
_diffrn_orient_matrix_UB_12 -0.0009505000
_diffrn_orient_matrix_UB_13 -0.1297572000
_diffrn_orient_matrix_UB_21 0.2278739000
_diffrn_orient_matrix_UB_22 -0.0463808000
_diffrn_orient_matrix_UB_23 -0.0086062000
_diffrn_orient_matrix_UB_31 -0.1256024000
_diffrn_orient_matrix_UB_32 -0.1912059000
_diffrn_orient_matrix_UB_33 -0.0104217000
_diffrn_radiation_monochromator mirror
_diffrn_radiation_probe x-ray
_diffrn_radiation_type 'Cu K\a'
_diffrn_radiation_wavelength 1.54184
_diffrn_reflns_av_R_equivalents 0.0385
_diffrn_reflns_av_unetI/netI 0.0280
_diffrn_reflns_Laue_measured_fraction_full 0.998
_diffrn_reflns_Laue_measured_fraction_max 0.955
_diffrn_reflns_limit_h_max 7
_diffrn_reflns_limit_h_min -7
_diffrn_reflns_limit_k_max 7
_diffrn_reflns_limit_k_min -10
_diffrn_reflns_limit_l_max 14
_diffrn_reflns_limit_l_min -14
_diffrn_reflns_number 10808
_diffrn_reflns_point_group_measured_fraction_full 0.998
_diffrn_reflns_point_group_measured_fraction_max 0.955
_diffrn_reflns_theta_full 67.684
_diffrn_reflns_theta_max 75.928
_diffrn_reflns_theta_min 3.743
_diffrn_source 'micro-focus sealed X-ray tube'
_diffrn_source_type 'PhotonJet (Cu) X-ray Source'
_exptl_absorpt_coefficient_mu 2.298
_exptl_absorpt_correction_T_max 1.000
_exptl_absorpt_correction_T_min 0.491
_exptl_absorpt_correction_type gaussian
_exptl_absorpt_process_details
;
CrysAlisPro 1.171.40.84a (Rigaku Oxford Diffraction, 2020)
Numerical absorption correction based on gaussian integration over
a multifaceted crystal model
Empirical absorption correction using spherical harmonics,
implemented in SCALE3 ABSPACK scaling algorithm.
;
_exptl_crystal_colour 'clear colourless'
_exptl_crystal_colour_lustre clear
_exptl_crystal_colour_primary colourless
_exptl_crystal_density_diffrn 1.304
_exptl_crystal_description plate
_exptl_crystal_F_000 240
_exptl_crystal_size_max 0.178
_exptl_crystal_size_mid 0.122
_exptl_crystal_size_min 0.062
_refine_diff_density_max 0.336
_refine_diff_density_min -0.561
_refine_diff_density_rms 0.077
_refine_ls_extinction_method none
_refine_ls_goodness_of_fit_ref 1.048
_refine_ls_hydrogen_treatment mixed
_refine_ls_matrix_type full
_refine_ls_number_parameters 139
_refine_ls_number_reflns 2266
_refine_ls_number_restraints 0
_refine_ls_restrained_S_all 1.048
_refine_ls_R_factor_all 0.0394
_refine_ls_R_factor_gt 0.0380
_refine_ls_shift/su_max 0.001
_refine_ls_shift/su_mean 0.000
_refine_ls_structure_factor_coef Fsqd
_refine_ls_weighting_details 'w=1/[\s^2^(Fo^2^)+(0.0500P)^2^+0.3500P] where P=(Fo^2^+2Fc^2^)/3'
_refine_ls_weighting_scheme calc
_refine_ls_wR_factor_gt 0.0972
_refine_ls_wR_factor_ref 0.0985
_reflns_Friedel_coverage 0.000
_reflns_number_gt 2127
_reflns_number_total 2266
_reflns_threshold_expression 'I > 2\s(I)'
_cod_data_source_file d3sc04727j2.cif
_cod_data_source_block hpd467
_cod_depositor_comments 'Adding full bibliography for 1570081--1570086.cif.'
_cod_database_code 1570085
_shelx_shelxl_version_number 2018/3
_chemical_oxdiff_formula 'C H N O S'
_chemical_oxdiff_usercomment 'HDC 376-CO'
_shelx_space_group_comment
;
The symmetry employed for this shelxl refinement is uniquely defined
by the following loop, which should always be used as a source of
symmetry information in preference to the above space-group names.
They are only intended as comments.
;
_shelx_estimated_absorpt_t_max 0.871
_shelx_estimated_absorpt_t_min 0.685
_olex2_refinement_description
;
1. Fixed Uiso
 At 1.2 times of:
  All C(H) groups, All C(H,H) groups
2.a Ternary CH refined with riding coordinates:
 C7(H7)
2.b Secondary CH2 refined with riding coordinates:
 C10(H10A,H10B), C9(H9A,H9B), C8(H8A,H8B), C12(H12A,H12B), C11(H11A,H11B)
2.c Aromatic/amide H refined with riding coordinates:
 C6(H6), C2(H2), C4(H4), C5(H5), C3(H3)
;
_olex2_exptl_crystal_mounting_method 'nylon loop'
_olex2_submission_special_instructions 'No special instructions were received'
_oxdiff_exptl_absorpt_empirical_details
;
Empirical correction (ABSPACK) includes:
- Absorption correction using spherical harmonics
- Frame scaling
- Detector area scaling
- B-factor correction
;
_oxdiff_exptl_absorpt_empirical_full_max 1.216
_oxdiff_exptl_absorpt_empirical_full_min 0.770

loop_
_space_group_symop_operation_xyz
'x, y, z'
'-x, -y, -z'

loop_
_atom_site_label
_atom_site_type_symbol
_atom_site_fract_x
_atom_site_fract_y
_atom_site_fract_z
_atom_site_U_iso_or_equiv
_atom_site_adp_type
_atom_site_occupancy
_atom_site_site_symmetry_order
_atom_site_calc_flag
_atom_site_refinement_flags_posn
_atom_site_refinement_flags_adp
_atom_site_refinement_flags_occupancy
_atom_site_disorder_assembly
_atom_site_disorder_group
S1 S 0.50340(6) 0.75768(4) 0.98254(3) 0.01762(14) Uani 1 1 d . . . . .
C1 C 0.7223(3) 0.66729(18) 0.80582(13) 0.0177(3) Uani 1 1 d . . . . .
O1 O 0.27929(18) 0.62649(14) 0.97337(10) 0.0208(3) Uani 1 1 d . . . . .
C7 C 0.6063(3) 0.76745(19) 1.12868(13) 0.0179(3) Uani 1 1 d . . . . .
H7 H 0.621791 0.652019 1.143603 0.022 Uiso 1 1 calc R U . . .
C6 C 0.9081(3) 0.6176(2) 0.76191(14) 0.0200(3) Uani 1 1 d . . . . .
H6 H 1.014892 0.590340 0.811222 0.024 Uiso 1 1 calc R U . . .
C10 C 0.7316(3) 0.9472(2) 1.35614(14) 0.0213(3) Uani 1 1 d . . . . .
H10A H 0.719659 1.064220 1.347042 0.026 Uiso 1 1 calc R U . . .
H10B H 0.779686 0.943683 1.435845 0.026 Uiso 1 1 calc R U . . .
N1 N 0.7035(2) 0.67859(17) 0.92479(12) 0.0189(3) Uani 1 1 d . . . . .
C9 C 0.5000(3) 0.8202(2) 1.32937(14) 0.0210(3) Uani 1 1 d . . . . .
H9A H 0.507441 0.705414 1.347492 0.025 Uiso 1 1 calc R U . . .
H9B H 0.386326 0.855107 1.377324 0.025 Uiso 1 1 calc R U . . .
C8 C 0.4264(3) 0.8118(2) 1.20462(13) 0.0190(3) Uani 1 1 d . . . . .
H8A H 0.403701 0.923313 1.188080 0.023 Uiso 1 1 calc R U . . .
H8B H 0.280810 0.724039 1.188643 0.023 Uiso 1 1 calc R U . . .
C2 C 0.5648(3) 0.70418(19) 0.73228(14) 0.0188(3) Uani 1 1 d . . . . .
H2 H 0.435333 0.734049 0.761275 0.023 Uiso 1 1 calc R U . . .
C4 C 0.7820(3) 0.6492(2) 0.57270(14) 0.0219(3) Uani 1 1 d . . . . .
H4 H 0.803355 0.644316 0.493537 0.026 Uiso 1 1 calc R U . . .
C12 C 0.8364(3) 0.8970(2) 1.15265(14) 0.0208(3) Uani 1 1 d . . . . .
H12A H 0.826254 1.010946 1.134163 0.025 Uiso 1 1 calc R U . . .
H12B H 0.950424 0.862656 1.104610 0.025 Uiso 1 1 calc R U . . .
C11 C 0.9091(3) 0.9056(2) 1.27810(14) 0.0216(3) Uani 1 1 d . . . . .
H11A H 0.934240 0.794471 1.294019 0.026 Uiso 1 1 calc R U . . .
H11B H 1.054006 0.994071 1.293987 0.026 Uiso 1 1 calc R U . . .
C5 C 0.9356(3) 0.6082(2) 0.64605(14) 0.0214(3) Uani 1 1 d . . . . .
H5 H 1.061152 0.573391 0.616345 0.026 Uiso 1 1 calc R U . . .
C3 C 0.5972(3) 0.6972(2) 0.61660(14) 0.0211(3) Uani 1 1 d . . . . .
H3 H 0.491728 0.725658 0.567089 0.025 Uiso 1 1 calc R U . . .
H1 H 0.734(3) 0.600(3) 0.9573(18) 0.025 Uiso 1 1 d . U . . .

loop_
_atom_site_aniso_label
_atom_site_aniso_U_11
_atom_site_aniso_U_22
_atom_site_aniso_U_33
_atom_site_aniso_U_23
_atom_site_aniso_U_13
_atom_site_aniso_U_12
S1 0.0220(2) 0.0157(2) 0.0149(2) 0.00268(14) 0.00124(15) 0.00408(15)
C1 0.0225(7) 0.0116(7) 0.0161(8) 0.0014(6) 0.0016(6) -0.0007(6)
O1 0.0195(5) 0.0216(6) 0.0197(6) 0.0028(4) -0.0014(4) 0.0022(4)
C7 0.0214(8) 0.0169(7) 0.0146(8) 0.0020(6) 0.0005(6) 0.0033(6)
C6 0.0207(7) 0.0176(7) 0.0200(8) 0.0018(6) -0.0002(6) 0.0023(6)
C10 0.0263(8) 0.0191(8) 0.0172(8) 0.0010(6) 0.0003(6) 0.0040(6)
N1 0.0234(7) 0.0185(7) 0.0155(7) 0.0039(5) 0.0013(5) 0.0059(5)
C9 0.0239(8) 0.0212(8) 0.0173(8) 0.0027(6) 0.0030(6) 0.0043(6)
C8 0.0213(7) 0.0179(7) 0.0171(8) 0.0024(6) 0.0030(6) 0.0036(6)
C2 0.0209(7) 0.0158(7) 0.0188(8) 0.0023(6) 0.0016(6) 0.0031(6)
C4 0.0279(8) 0.0191(8) 0.0165(8) 0.0015(6) 0.0033(6) 0.0023(6)
C12 0.0206(8) 0.0218(8) 0.0176(8) 0.0025(6) 0.0019(6) 0.0010(6)
C11 0.0215(8) 0.0207(8) 0.0202(8) 0.0011(6) -0.0006(6) 0.0015(6)
C5 0.0226(8) 0.0180(8) 0.0223(8) 0.0001(6) 0.0037(6) 0.0036(6)
C3 0.0249(8) 0.0184(8) 0.0183(8) 0.0033(6) -0.0010(6) 0.0024(6)

loop_
_atom_type_symbol
_atom_type_description
_atom_type_scat_dispersion_real
_atom_type_scat_dispersion_imag
_atom_type_scat_source
C C 0.0181 0.0091 'International Tables Vol C Tables 4.2.6.8 and 6.1.1.4'
H H 0.0000 0.0000 'International Tables Vol C Tables 4.2.6.8 and 6.1.1.4'
N N 0.0311 0.0180 'International Tables Vol C Tables 4.2.6.8 and 6.1.1.4'
O O 0.0492 0.0322 'International Tables Vol C Tables 4.2.6.8 and 6.1.1.4'
S S 0.3331 0.5567 'International Tables Vol C Tables 4.2.6.8 and 6.1.1.4'

loop_
_exptl_crystal_face_index_h
_exptl_crystal_face_index_k
_exptl_crystal_face_index_l
_exptl_crystal_face_perp_dist
0 -5 0 0.0554
0 5 0 0.0594
-1 -5 0 0.0729
-1 2 -7 0.0188
-4 2 2 0.0863
4 -3 -2 0.0529
1 -1 7 0.0413

loop_
_geom_angle_atom_site_label_1
_geom_angle_atom_site_label_2
_geom_angle_atom_site_label_3
_geom_angle
_geom_angle_site_symmetry_1
_geom_angle_site_symmetry_3
_geom_angle_publ_flag
O1 S1 C7 105.26(7) . . ?
O1 S1 N1 111.12(7) . . ?
N1 S1 C7 96.05(7) . . ?
C6 C1 N1 117.79(14) . . ?
C2 C1 C6 119.54(15) . . ?
C2 C1 N1 122.67(14) . . ?
S1 C7 H7 108.7 . . ?
C8 C7 S1 107.24(11) . . ?
C8 C7 H7 108.7 . . ?
C12 C7 S1 112.03(11) . . ?
C12 C7 H7 108.7 . . ?
C12 C7 C8 111.53(13) . . ?
C1 C6 H6 120.2 . . ?
C5 C6 C1 119.69(15) . . ?
C5 C6 H6 120.2 . . ?
H10A C10 H10B 108.0 . . ?
C9 C10 H10A 109.4 . . ?
C9 C10 H10B 109.4 . . ?
C11 C10 H10A 109.4 . . ?
C11 C10 H10B 109.4 . . ?
C11 C10 C9 111.17(13) . . ?
S1 N1 H1 115.0(14) . . ?
C1 N1 S1 119.81(11) . . ?
C1 N1 H1 115.8(14) . . ?
C10 C9 H9A 109.4 . . ?
C10 C9 H9B 109.4 . . ?
H9A C9 H9B 108.0 . . ?
C8 C9 C10 111.27(13) . . ?
C8 C9 H9A 109.4 . . ?
C8 C9 H9B 109.4 . . ?
C7 C8 H8A 109.6 . . ?
C7 C8 H8B 109.6 . . ?
C9 C8 C7 110.28(13) . . ?
C9 C8 H8A 109.6 . . ?
C9 C8 H8B 109.6 . . ?
H8A C8 H8B 108.1 . . ?
C1 C2 H2 120.0 . . ?
C3 C2 C1 119.99(15) . . ?
C3 C2 H2 120.0 . . ?
C5 C4 H4 120.4 . . ?
C3 C4 H4 120.4 . . ?
C3 C4 C5 119.16(15) . . ?
C7 C12 H12A 109.7 . . ?
C7 C12 H12B 109.7 . . ?
C7 C12 C11 109.64(13) . . ?
H12A C12 H12B 108.2 . . ?
C11 C12 H12A 109.7 . . ?
C11 C12 H12B 109.7 . . ?
C10 C11 C12 111.88(14) . . ?
C10 C11 H11A 109.2 . . ?
C10 C11 H11B 109.2 . . ?
C12 C11 H11A 109.2 . . ?
C12 C11 H11B 109.2 . . ?
H11A C11 H11B 107.9 . . ?
C6 C5 C4 120.92(15) . . ?
C6 C5 H5 119.5 . . ?
C4 C5 H5 119.5 . . ?
C2 C3 H3 119.7 . . ?
C4 C3 C2 120.66(15) . . ?
C4 C3 H3 119.7 . . ?

loop_
_geom_bond_atom_site_label_1
_geom_bond_atom_site_label_2
_geom_bond_distance
_geom_bond_site_symmetry_2
_geom_bond_publ_flag
S1 O1 1.4999(11) . ?
S1 C7 1.8211(16) . ?
S1 N1 1.6587(14) . ?
C1 C6 1.398(2) . ?
C1 N1 1.416(2) . ?
C1 C2 1.395(2) . ?
C7 H7 1.0000 . ?
C7 C8 1.532(2) . ?
C7 C12 1.529(2) . ?
C6 H6 0.9500 . ?
C6 C5 1.387(2) . ?
C10 H10A 0.9900 . ?
C10 H10B 0.9900 . ?
C10 C9 1.531(2) . ?
C10 C11 1.527(2) . ?
N1 H1 0.83(2) . ?
C9 H9A 0.9900 . ?
C9 H9B 0.9900 . ?
C9 C8 1.529(2) . ?
C8 H8A 0.9900 . ?
C8 H8B 0.9900 . ?
C2 H2 0.9500 . ?
C2 C3 1.390(2) . ?
C4 H4 0.9500 . ?
C4 C5 1.391(2) . ?
C4 C3 1.386(2) . ?
C12 H12A 0.9900 . ?
C12 H12B 0.9900 . ?
C12 C11 1.536(2) . ?
C11 H11A 0.9900 . ?
C11 H11B 0.9900 . ?
C5 H5 0.9500 . ?
C3 H3 0.9500 . ?

loop_
_geom_torsion_atom_site_label_1
_geom_torsion_atom_site_label_2
_geom_torsion_atom_site_label_3
_geom_torsion_atom_site_label_4
_geom_torsion
_geom_torsion_site_symmetry_1
_geom_torsion_site_symmetry_2
_geom_torsion_site_symmetry_3
_geom_torsion_site_symmetry_4
_geom_torsion_publ_flag
S1 C7 C8 C9 179.32(10) . . . . ?
S1 C7 C12 C11 177.39(11) . . . . ?
C1 C6 C5 C4 0.6(2) . . . . ?
C1 C2 C3 C4 1.8(2) . . . . ?
O1 S1 C7 C8 -57.32(11) . . . . ?
O1 S1 C7 C12 180.00(10) . . . . ?
O1 S1 N1 C1 80.02(13) . . . . ?
C7 S1 N1 C1 -171.03(12) . . . . ?
C7 C12 C11 C10 -55.86(17) . . . . ?
C6 C1 N1 S1 173.11(11) . . . . ?
C6 C1 C2 C3 -2.3(2) . . . . ?
C10 C9 C8 C7 55.96(17) . . . . ?
N1 S1 C7 C8 -171.17(10) . . . . ?
N1 S1 C7 C12 66.15(12) . . . . ?
N1 C1 C6 C5 -178.69(13) . . . . ?
N1 C1 C2 C3 177.48(14) . . . . ?
C9 C10 C11 C12 55.17(18) . . . . ?
C8 C7 C12 C11 57.17(17) . . . . ?
C2 C1 C6 C5 1.1(2) . . . . ?
C2 C1 N1 S1 -6.6(2) . . . . ?
C12 C7 C8 C9 -57.68(17) . . . . ?
C11 C10 C9 C8 -54.98(18) . . . . ?
C5 C4 C3 C2 -0.2(2) . . . . ?
C3 C4 C5 C6 -1.1(2) . . . . ?

loop_
_exptl_oxdiff_crystal_face_indexfrac_h
_exptl_oxdiff_crystal_face_indexfrac_k
_exptl_oxdiff_crystal_face_indexfrac_l
_exptl_oxdiff_crystal_face_x
_exptl_oxdiff_crystal_face_y
_exptl_oxdiff_crystal_face_z
-0.1325 -5.0060 -0.3448 0.0517 0.2050 0.9774
0.0634 5.0283 0.3854 -0.0559 -0.2221 -0.9734
-0.9537 -4.6084 0.0952 0.0082 -0.0044 1.0000
-0.9699 1.6041 -7.3341 0.9666 -0.2323 -0.1085
-3.7713 1.9468 2.2773 -0.2334 -0.9693 0.0777
3.5277 -2.9823 -2.2189 0.2309 0.9613 0.1503
0.9994 -1.4841 7.3478 -0.9690 0.2333 0.0817
